data_1513781
loop_
_publ_author_name
'McLeod, Michael C.'
'Singh, Gurpreet'
'Plampin, 3rd, James N'
'Rane, Digamber'
'Wang, Jenna L.'
'Day, Victor W.'
'Aub\'e, Jeffrey'

_publ_section_title
;
 Probing chemical space with alkaloid-inspired libraries.
;
_journal_issue 2
_journal_name_full 'Nature chemistry'
_journal_page_first 133
_journal_page_last 140
_journal_paper_doi 10.1038/nchem.1844
_journal_volume 6
_journal_year 2014
_chemical_formula_sum 'C20 H25 N O2'
_chemical_formula_weight 311.41
_chemical_name_systematic
; 
 ? 
;
_space_group_IT_number 2
_symmetry_cell_setting triclinic
_symmetry_space_group_name_Hall '-P 1'
_symmetry_space_group_name_H-M 'P -1'
_atom_sites_solution_hydrogens difmap
_atom_sites_solution_primary direct
_atom_sites_solution_secondary difmap
_audit_creation_method SHELXTL
_cell_angle_alpha 90.6260(10)
_cell_angle_beta 100.0740(10)
_cell_angle_gamma 93.5530(10)
_cell_formula_units_Z 4
_cell_length_a 8.1628(3)
_cell_length_b 11.2261(4)
_cell_length_c 18.4027(6)
_cell_measurement_reflns_used 9930
_cell_measurement_temperature 100(2)
_cell_measurement_theta_max 69.74
_cell_measurement_theta_min 4.59
_cell_volume 1656.76(10)
_computing_cell_refinement 'Bruker SAINT'
_computing_data_collection 'Bruker APEX2'
_computing_data_reduction 'Bruker SAINT'
_computing_molecular_graphics 'Bruker SHELXTL'
_computing_publication_material 'Bruker SHELXTL'
_computing_structure_refinement 'Bruker SHELXTL'
_computing_structure_solution 'Bruker SHELXTL'
_diffrn_ambient_temperature 100(2)
_diffrn_measured_fraction_theta_full 0.952
_diffrn_measured_fraction_theta_max 0.917
_diffrn_measurement_device_type 'Bruker APEX-II CCD'
_diffrn_measurement_method '\f and \w scans'
_diffrn_radiation_monochromator 'Helios multilayer optics'
_diffrn_radiation_source 'Bruker MicroStar microfocus rotating anode'
_diffrn_radiation_type CuK\a
_diffrn_radiation_wavelength 1.54178
_diffrn_reflns_av_R_equivalents 0.0148
_diffrn_reflns_av_sigmaI/netI 0.0193
_diffrn_reflns_limit_h_max 9
_diffrn_reflns_limit_h_min -9
_diffrn_reflns_limit_k_max 13
_diffrn_reflns_limit_k_min -13
_diffrn_reflns_limit_l_max 22
_diffrn_reflns_limit_l_min -21
_diffrn_reflns_number 15743
_diffrn_reflns_theta_full 66.00
_diffrn_reflns_theta_max 69.74
_diffrn_reflns_theta_min 2.44
_exptl_absorpt_coefficient_mu 0.627
_exptl_absorpt_correction_T_max 1.000
_exptl_absorpt_correction_T_min 0.916
_exptl_absorpt_correction_type multi-scan
_exptl_crystal_colour colourless
_exptl_crystal_density_diffrn 1.248
_exptl_crystal_density_method 'not measured'
_exptl_crystal_description Irregular
_exptl_crystal_F_000 672
_exptl_crystal_size_max 0.24
_exptl_crystal_size_mid 0.20
_exptl_crystal_size_min 0.17
_refine_diff_density_max 0.286
_refine_diff_density_min -0.168
_refine_diff_density_rms 0.033
_refine_ls_extinction_coef 0.0018(3)
_refine_ls_extinction_expression Fc^*^=kFc[1+0.001xFc^2^\l^3^/sin(2\q)]^-1/4^
_refine_ls_extinction_method SHELXL
_refine_ls_goodness_of_fit_ref 1.074
_refine_ls_hydrogen_treatment refall
_refine_ls_matrix_type full
_refine_ls_number_parameters 616
_refine_ls_number_reflns 5735
_refine_ls_number_restraints 0
_refine_ls_restrained_S_all 1.074
_refine_ls_R_factor_all 0.0345
_refine_ls_R_factor_gt 0.0341
_refine_ls_shift/su_max 0.000
_refine_ls_shift/su_mean 0.000
_refine_ls_structure_factor_coef Fsqd
_refine_ls_weighting_details 'calc w=1/[\s^2^(Fo^2^)+(0.0338P)^2^+0.6971P] where P=(Fo^2^+2Fc^2^)/3'
_refine_ls_weighting_scheme calc
_refine_ls_wR_factor_gt 0.0842
_refine_ls_wR_factor_ref 0.0844
_reflns_number_gt 5656
_reflns_number_total 5735
_reflns_threshold_expression >2sigma(I)
_cod_data_source_file nchem.1844-s5.cif
_cod_data_source_block q03d
_cod_depositor_comments
;
The following automatic conversions were performed:

'_symmetry_cell_setting' value 'Triclinic' changed to 'triclinic'
according to
/usr/data/users/saulius/automatic-downloads/current/Nature/lib/dictionaries/cif_core.dic
dictionary named 'cif_core.dic' version 2.4.2 from
2011-04-26.

'_exptl_absorpt_correction_type' value 'Multi-scan'
changed to 'multi-scan' according to
/usr/data/users/saulius/automatic-downloads/current/Nature/lib/dictionaries/cif_core.dic
dictionary named 'cif_core.dic' version 2.4.2 from 2011-04-26.

Automatic conversion script
Id: cif_fix_values 2281 2013-09-26 08:29:07Z andrius 
;
_cod_original_sg_symbol_H-M P-1
_cod_database_code 1513781

loop_
_symmetry_equiv_pos_as_xyz
'x, y, z'
'-x, -y, -z'

loop_
_atom_site_label
_atom_site_type_symbol
_atom_site_fract_x
_atom_site_fract_y
_atom_site_fract_z
_atom_site_U_iso_or_equiv
_atom_site_adp_type
_atom_site_occupancy
_atom_site_symmetry_multiplicity
_atom_site_calc_flag
O1 O 0.59724(11) 0.50979(8) 0.38699(5) 0.0287(2) Uani 1 1 d
O2 O 0.26241(12) -0.08695(8) 0.46119(5) 0.0279(2) Uani 1 1 d
N1 N 0.38615(12) 0.38390(9) 0.40649(5) 0.0174(2) Uani 1 1 d
C1 C 0.54594(15) 0.40657(11) 0.39731(6) 0.0205(3) Uani 1 1 d
C2 C 0.66180(15) 0.30692(12) 0.39855(8) 0.0256(3) Uani 1 1 d
H2A H 0.766(2) 0.3461(14) 0.3916(8) 0.030(4) Uiso 1 1 d
H2B H 0.6831(19) 0.2720(14) 0.4478(9) 0.030(4) Uiso 1 1 d
C3 C 0.60257(17) 0.21013(12) 0.33938(8) 0.0280(3) Uani 1 1 d
H3A H 0.700(2) 0.1659(15) 0.3333(9) 0.035(4) Uiso 1 1 d
H3B H 0.5585(19) 0.2475(14) 0.2905(9) 0.030(4) Uiso 1 1 d
C4 C 0.46948(16) 0.12186(11) 0.35893(7) 0.0231(3) Uani 1 1 d
H4A H 0.5121(18) 0.0886(13) 0.4081(8) 0.023(3) Uiso 1 1 d
H4B H 0.4508(18) 0.0562(14) 0.3218(8) 0.027(4) Uiso 1 1 d
C5 C 0.29836(14) 0.17017(10) 0.36044(6) 0.0172(2) Uani 1 1 d
H5 H 0.2554(17) 0.2036(13) 0.3112(8) 0.021(3) Uiso 1 1 d
C6 C 0.17597(15) 0.06399(10) 0.37305(6) 0.0178(2) Uani 1 1 d
H6 H 0.0653(18) 0.0954(12) 0.3727(7) 0.020(3) Uiso 1 1 d
C7 C 0.23259(14) 0.01673(11) 0.45023(6) 0.0193(2) Uani 1 1 d
C8 C 0.25190(16) 0.10870(11) 0.51236(6) 0.0213(3) Uani 1 1 d
H8A H 0.3060(19) 0.0721(14) 0.5577(8) 0.027(4) Uiso 1 1 d
H8B H 0.1359(19) 0.1274(13) 0.5188(8) 0.024(4) Uiso 1 1 d
C9 C 0.35094(15) 0.22401(11) 0.49733(6) 0.0183(2) Uani 1 1 d
H9A H 0.3430(17) 0.2873(13) 0.5334(8) 0.020(3) Uiso 1 1 d
H9B H 0.4721(19) 0.2082(13) 0.5038(8) 0.022(3) Uiso 1 1 d
C10 C 0.29251(14) 0.26948(10) 0.41892(6) 0.0159(2) Uani 1 1 d
C11 C 0.11333(14) 0.31174(11) 0.41101(7) 0.0189(2) Uani 1 1 d
H11A H 0.0614(17) 0.3071(12) 0.3588(8) 0.018(3) Uiso 1 1 d
H11B H 0.0450(19) 0.2622(13) 0.4383(8) 0.024(4) Uiso 1 1 d
C12 C 0.13541(15) 0.44049(11) 0.43944(7) 0.0222(3) Uani 1 1 d
H12A H 0.1590(18) 0.4431(13) 0.4939(8) 0.022(3) Uiso 1 1 d
H12B H 0.036(2) 0.4857(14) 0.4222(8) 0.028(4) Uiso 1 1 d
C13 C 0.28704(15) 0.48889(11) 0.40928(7) 0.0208(3) Uani 1 1 d
H13B H 0.2558(17) 0.5186(13) 0.3583(8) 0.022(3) Uiso 1 1 d
H13A H 0.3542(18) 0.5506(13) 0.4418(8) 0.020(3) Uiso 1 1 d
C14 C 0.15239(16) -0.03498(11) 0.31274(7) 0.0223(3) Uani 1 1 d
H14A H 0.1492(18) 0.0044(13) 0.2641(8) 0.024(4) Uiso 1 1 d
H14B H 0.2481(19) -0.0875(14) 0.3211(8) 0.026(4) Uiso 1 1 d
C15 C -0.00697(16) -0.11147(11) 0.31110(6) 0.0206(3) Uani 1 1 d
C16 C -0.00548(16) -0.22667(11) 0.33915(6) 0.0226(3) Uani 1 1 d
H16 H 0.101(2) -0.2593(14) 0.3583(8) 0.029(4) Uiso 1 1 d
C17 C -0.15370(16) -0.29389(11) 0.34058(6) 0.0232(3) Uani 1 1 d
H17 H -0.1537(19) -0.3741(14) 0.3605(8) 0.029(4) Uiso 1 1 d
C18 C -0.30556(16) -0.24732(11) 0.31446(6) 0.0226(3) Uani 1 1 d
H18 H -0.409(2) -0.2944(14) 0.3161(8) 0.028(4) Uiso 1 1 d
C19 C -0.30878(16) -0.13364(11) 0.28507(6) 0.0233(3) Uani 1 1 d
H19 H -0.416(2) -0.1031(14) 0.2649(8) 0.027(4) Uiso 1 1 d
C20 C -0.16063(16) -0.06677(11) 0.28316(6) 0.0222(3) Uani 1 1 d
H20 H -0.1654(18) 0.0135(14) 0.2613(8) 0.025(4) Uiso 1 1 d
O21 O 0.72040(11) 1.00398(8) 0.09711(5) 0.0264(2) Uani 1 1 d
O22 O 0.23803(11) 0.43069(8) 0.03387(5) 0.0249(2) Uani 1 1 d
N21 N 0.48208(12) 0.89161(8) 0.09327(5) 0.0181(2) Uani 1 1 d
C21 C 0.64455(14) 0.90498(11) 0.08612(6) 0.0190(2) Uani 1 1 d
C22 C 0.73263(15) 0.79896(11) 0.06509(7) 0.0205(3) Uani 1 1 d
H22A H 0.6795(18) 0.7674(13) 0.0163(8) 0.020(3) Uiso 1 1 d
H22B H 0.844(2) 0.8307(14) 0.0608(8) 0.028(4) Uiso 1 1 d
C23 C 0.74400(14) 0.69855(11) 0.12092(6) 0.0190(2) Uani 1 1 d
H23A H 0.7812(16) 0.7346(12) 0.1713(7) 0.015(3) Uiso 1 1 d
H23B H 0.8308(18) 0.6462(13) 0.1114(8) 0.021(3) Uiso 1 1 d
C24 C 0.58322(14) 0.61972(10) 0.11570(6) 0.0177(2) Uani 1 1 d
H24A H 0.5540(17) 0.5843(12) 0.0654(8) 0.020(3) Uiso 1 1 d
H24B H 0.6058(18) 0.5523(13) 0.1498(8) 0.023(3) Uiso 1 1 d
C25 C 0.42984(14) 0.67812(10) 0.13452(6) 0.0153(2) Uani 1 1 d
H25 H 0.4583(15) 0.7095(11) 0.1860(7) 0.010(3) Uiso 1 1 d
C26 C 0.28369(14) 0.58093(10) 0.13035(6) 0.0164(2) Uani 1 1 d
H26 H 0.1858(17) 0.6222(12) 0.1405(7) 0.018(3) Uiso 1 1 d
C27 C 0.23746(14) 0.53531(11) 0.05078(6) 0.0184(2) Uani 1 1 d
C28 C 0.19165(16) 0.62998(12) -0.00588(7) 0.0235(3) Uani 1 1 d
H28A H 0.079(2) 0.6533(14) -0.0013(8) 0.029(4) Uiso 1 1 d
H28B H 0.1820(18) 0.5951(13) -0.0544(9) 0.025(4) Uiso 1 1 d
C29 C 0.31554(15) 0.74039(11) 0.00398(6) 0.0196(2) Uani 1 1 d
H29A H 0.4172(17) 0.7205(12) -0.0147(7) 0.017(3) Uiso 1 1 d
H29B H 0.2688(18) 0.8069(13) -0.0259(8) 0.023(3) Uiso 1 1 d
C30 C 0.36469(14) 0.78259(10) 0.08525(6) 0.0165(2) Uani 1 1 d
C31 C 0.21371(16) 0.83337(11) 0.11291(7) 0.0232(3) Uani 1 1 d
H31A H 0.2309(19) 0.8281(14) 0.1673(9) 0.029(4) Uiso 1 1 d
H31B H 0.1098(19) 0.7888(13) 0.0918(8) 0.025(4) Uiso 1 1 d
C32 C 0.21665(17) 0.96370(12) 0.09068(8) 0.0271(3) Uani 1 1 d
H32A H 0.1769(19) 0.9687(13) 0.0386(9) 0.025(4) Uiso 1 1 d
H32B H 0.151(2) 1.0116(15) 0.1178(9) 0.033(4) Uiso 1 1 d
C33 C 0.40112(16) 1.00109(11) 0.10835(7) 0.0236(3) Uani 1 1 d
H33A H 0.4356(19) 1.0655(14) 0.0770(9) 0.030(4) Uiso 1 1 d
H33B H 0.4377(18) 1.0264(13) 0.1610(9) 0.026(4) Uiso 1 1 d
C34 C 0.31452(14) 0.47928(11) 0.18546(6) 0.0184(2) Uani 1 1 d
H34A H 0.3676(17) 0.5150(12) 0.2340(8) 0.018(3) Uiso 1 1 d
H34B H 0.3931(18) 0.4239(13) 0.1702(8) 0.024(4) Uiso 1 1 d
C35 C 0.15374(14) 0.40836(10) 0.19175(6) 0.0179(2) Uani 1 1 d
C36 C 0.12457(15) 0.29006(11) 0.16629(6) 0.0194(2) Uani 1 1 d
H36 H 0.2105(18) 0.2512(13) 0.1453(8) 0.021(3) Uiso 1 1 d
C37 C -0.02579(15) 0.22647(11) 0.16937(6) 0.0214(3) Uani 1 1 d
H37 H -0.0464(18) 0.1455(14) 0.1499(8) 0.025(4) Uiso 1 1 d
C38 C -0.14925(15) 0.28032(12) 0.19839(6) 0.0229(3) Uani 1 1 d
H38 H -0.256(2) 0.2360(14) 0.1986(8) 0.031(4) Uiso 1 1 d
C39 C -0.12205(15) 0.39742(12) 0.22507(6) 0.0225(3) Uani 1 1 d
H39 H -0.2066(19) 0.4364(13) 0.2461(8) 0.025(4) Uiso 1 1 d
C40 C 0.02844(15) 0.46092(11) 0.22140(6) 0.0202(2) Uani 1 1 d
H40 H 0.0444(17) 0.5438(13) 0.2405(8) 0.022(3) Uiso 1 1 d

loop_
_atom_site_aniso_label
_atom_site_aniso_U_11
_atom_site_aniso_U_22
_atom_site_aniso_U_33
_atom_site_aniso_U_23
_atom_site_aniso_U_13
_atom_site_aniso_U_12
O1 0.0272(5) 0.0219(5) 0.0371(5) 0.0038(4) 0.0087(4) -0.0071(4)
O2 0.0362(5) 0.0172(5) 0.0281(5) 0.0040(3) -0.0006(4) 0.0024(4)
N1 0.0175(5) 0.0140(5) 0.0203(5) 0.0017(4) 0.0023(4) -0.0004(4)
C1 0.0198(6) 0.0213(7) 0.0193(6) 0.0013(4) 0.0024(4) -0.0040(5)
C2 0.0156(6) 0.0267(7) 0.0354(7) 0.0048(5) 0.0072(5) -0.0007(5)
C3 0.0240(6) 0.0274(7) 0.0366(7) 0.0008(6) 0.0154(5) 0.0032(6)
C4 0.0236(6) 0.0191(6) 0.0284(7) -0.0014(5) 0.0098(5) 0.0017(5)
C5 0.0198(6) 0.0158(6) 0.0158(5) 0.0019(4) 0.0035(4) -0.0003(5)
C6 0.0198(6) 0.0151(6) 0.0186(6) 0.0007(4) 0.0041(4) 0.0001(5)
C7 0.0186(5) 0.0172(6) 0.0225(6) 0.0038(4) 0.0047(4) -0.0010(5)
C8 0.0267(6) 0.0203(6) 0.0169(6) 0.0040(5) 0.0042(5) 0.0014(5)
C9 0.0197(6) 0.0179(6) 0.0168(5) 0.0009(4) 0.0019(4) 0.0013(5)
C10 0.0152(5) 0.0142(6) 0.0183(5) 0.0020(4) 0.0031(4) -0.0008(4)
C11 0.0157(5) 0.0179(6) 0.0227(6) 0.0022(4) 0.0024(5) 0.0012(5)
C12 0.0207(6) 0.0189(6) 0.0275(6) -0.0002(5) 0.0046(5) 0.0050(5)
C13 0.0236(6) 0.0150(6) 0.0230(6) 0.0003(5) 0.0017(5) 0.0023(5)
C14 0.0295(7) 0.0176(6) 0.0200(6) -0.0005(5) 0.0062(5) -0.0016(5)
C15 0.0301(6) 0.0166(6) 0.0147(5) -0.0028(4) 0.0043(5) -0.0013(5)
C16 0.0279(6) 0.0190(6) 0.0203(6) -0.0002(5) 0.0023(5) 0.0015(5)
C17 0.0326(7) 0.0170(6) 0.0189(6) 0.0016(4) 0.0031(5) -0.0028(5)
C18 0.0280(6) 0.0224(6) 0.0164(5) -0.0028(4) 0.0033(5) -0.0044(5)
C19 0.0284(7) 0.0227(6) 0.0173(6) -0.0038(5) -0.0002(5) 0.0026(5)
C20 0.0337(7) 0.0150(6) 0.0167(5) -0.0012(4) 0.0021(5) 0.0000(5)
O21 0.0259(5) 0.0176(5) 0.0324(5) 0.0036(3) -0.0008(4) -0.0069(4)
O22 0.0329(5) 0.0192(5) 0.0228(4) -0.0024(3) 0.0077(4) -0.0055(4)
N21 0.0201(5) 0.0120(5) 0.0216(5) 0.0008(4) 0.0022(4) 0.0002(4)
C21 0.0203(6) 0.0172(6) 0.0177(5) 0.0044(4) -0.0009(4) -0.0029(5)
C22 0.0156(6) 0.0207(6) 0.0252(6) 0.0041(5) 0.0038(5) -0.0013(5)
C23 0.0157(5) 0.0186(6) 0.0223(6) 0.0017(5) 0.0020(4) 0.0019(5)
C24 0.0175(6) 0.0153(6) 0.0202(6) 0.0024(4) 0.0028(4) 0.0011(5)
C25 0.0156(5) 0.0141(6) 0.0155(5) 0.0005(4) 0.0016(4) -0.0013(4)
C26 0.0155(5) 0.0151(6) 0.0183(5) 0.0013(4) 0.0025(4) -0.0005(5)
C27 0.0145(5) 0.0198(6) 0.0202(6) 0.0002(4) 0.0031(4) -0.0052(5)
C28 0.0244(6) 0.0242(7) 0.0186(6) 0.0024(5) -0.0028(5) -0.0061(5)
C29 0.0196(6) 0.0187(6) 0.0190(6) 0.0040(4) 0.0001(4) -0.0014(5)
C30 0.0142(5) 0.0137(6) 0.0209(6) 0.0015(4) 0.0021(4) -0.0009(4)
C31 0.0199(6) 0.0205(6) 0.0307(7) 0.0037(5) 0.0074(5) 0.0045(5)
C32 0.0279(7) 0.0197(6) 0.0363(8) 0.0044(5) 0.0098(6) 0.0089(5)
C33 0.0302(7) 0.0130(6) 0.0279(6) 0.0013(5) 0.0057(5) 0.0036(5)
C34 0.0180(5) 0.0176(6) 0.0188(6) 0.0025(4) 0.0010(4) -0.0010(5)
C35 0.0190(6) 0.0194(6) 0.0142(5) 0.0052(4) -0.0002(4) -0.0001(5)
C36 0.0213(6) 0.0190(6) 0.0176(5) 0.0037(4) 0.0025(4) 0.0010(5)
C37 0.0247(6) 0.0185(6) 0.0191(6) 0.0048(4) 0.0003(5) -0.0031(5)
C38 0.0204(6) 0.0282(7) 0.0190(6) 0.0080(5) 0.0014(4) -0.0042(5)
C39 0.0213(6) 0.0292(7) 0.0179(6) 0.0066(5) 0.0049(5) 0.0042(5)
C40 0.0238(6) 0.0203(6) 0.0161(5) 0.0032(4) 0.0018(4) 0.0018(5)

loop_
_atom_type_symbol
_atom_type_description
_atom_type_scat_dispersion_real
_atom_type_scat_dispersion_imag
_atom_type_scat_source
C C 0.0181 0.0091 'International Tables Vol C Tables 4.2.6.8 and 6.1.1.4'
H H 0.0000 0.0000 'International Tables Vol C Tables 4.2.6.8 and 6.1.1.4'
N N 0.0311 0.0180 'International Tables Vol C Tables 4.2.6.8 and 6.1.1.4'
O O 0.0492 0.0322 'International Tables Vol C Tables 4.2.6.8 and 6.1.1.4'

loop_
_geom_angle_atom_site_label_1
_geom_angle_atom_site_label_2
_geom_angle_atom_site_label_3
_geom_angle
C1 N1 C13 116.15(10)
C1 N1 C10 130.91(10)
C13 N1 C10 112.83(9)
O1 C1 N1 119.81(11)
O1 C1 C2 119.48(11)
N1 C1 C2 120.70(11)
C1 C2 C3 113.95(11)
C1 C2 H2A 104.2(10)
C3 C2 H2A 111.0(9)
C1 C2 H2B 110.5(9)
C3 C2 H2B 110.7(9)
H2A C2 H2B 106.0(13)
C4 C3 C2 113.52(11)
C4 C3 H3A 108.1(10)
C2 C3 H3A 107.5(10)
C4 C3 H3B 109.0(9)
C2 C3 H3B 110.3(9)
H3A C3 H3B 108.2(13)
C3 C4 C5 116.32(10)
C3 C4 H4A 108.3(8)
C5 C4 H4A 108.8(8)
C3 C4 H4B 108.2(9)
C5 C4 H4B 106.4(9)
H4A C4 H4B 108.5(12)
C4 C5 C10 116.36(10)
C4 C5 C6 108.26(9)
C10 C5 C6 108.52(9)
C4 C5 H5 109.0(8)
C10 C5 H5 106.9(8)
C6 C5 H5 107.5(8)
C7 C6 C14 112.55(10)
C7 C6 C5 108.47(9)
C14 C6 C5 114.12(9)
C7 C6 H6 106.8(8)
C14 C6 H6 106.8(8)
C5 C6 H6 107.8(8)
O2 C7 C8 122.16(11)
O2 C7 C6 122.63(11)
C8 C7 C6 115.21(10)
C7 C8 C9 113.20(10)
C7 C8 H8A 108.0(9)
C9 C8 H8A 110.6(9)
C7 C8 H8B 106.9(8)
C9 C8 H8B 109.8(8)
H8A C8 H8B 108.1(12)
C8 C9 C10 112.07(9)
C8 C9 H9A 111.4(8)
C10 C9 H9A 109.1(8)
C8 C9 H9B 108.8(8)
C10 C9 H9B 109.5(8)
H9A C9 H9B 105.8(11)
N1 C10 C9 111.13(9)
N1 C10 C11 100.38(9)
C9 C10 C11 110.53(9)
N1 C10 C5 114.01(9)
C9 C10 C5 110.52(9)
C11 C10 C5 109.85(9)
C12 C11 C10 105.00(9)
C12 C11 H11A 110.9(8)
C10 C11 H11A 108.9(8)
C12 C11 H11B 112.1(9)
C10 C11 H11B 111.7(9)
H11A C11 H11B 108.2(12)
C13 C12 C11 102.80(10)
C13 C12 H12A 110.1(8)
C11 C12 H12A 110.2(8)
C13 C12 H12B 112.2(9)
C11 C12 H12B 112.5(9)
H12A C12 H12B 108.9(12)
N1 C13 C12 103.85(9)
N1 C13 H13B 108.6(8)
C12 C13 H13B 111.6(8)
N1 C13 H13A 108.9(8)
C12 C13 H13A 112.7(8)
H13B C13 H13A 110.9(12)
C15 C14 C6 112.06(10)
C15 C14 H14A 109.2(8)
C6 C14 H14A 107.8(8)
C15 C14 H14B 108.5(9)
C6 C14 H14B 110.2(9)
H14A C14 H14B 109.0(12)
C20 C15 C16 118.35(11)
C20 C15 C14 120.27(11)
C16 C15 C14 121.35(11)
C17 C16 C15 120.71(12)
C17 C16 H16 120.1(9)
C15 C16 H16 119.1(9)
C18 C17 C16 120.38(11)
C18 C17 H17 118.4(9)
C16 C17 H17 121.2(9)
C17 C18 C19 119.50(12)
C17 C18 H18 120.1(9)
C19 C18 H18 120.4(9)
C20 C19 C18 120.12(12)
C20 C19 H19 121.0(9)
C18 C19 H19 118.9(9)
C19 C20 C15 120.90(11)
C19 C20 H20 118.9(9)
C15 C20 H20 120.2(9)
C21 N21 C33 116.78(10)
C21 N21 C30 130.44(10)
C33 N21 C30 112.72(9)
O21 C21 N21 119.85(11)
O21 C21 C22 120.15(11)
N21 C21 C22 120.00(10)
C21 C22 C23 114.40(10)
C21 C22 H22A 110.3(8)
C23 C22 H22A 109.7(8)
C21 C22 H22B 105.1(9)
C23 C22 H22B 109.8(9)
H22A C22 H22B 107.2(12)
C24 C23 C22 113.67(9)
C24 C23 H23A 111.9(8)
C22 C23 H23A 108.4(8)
C24 C23 H23B 106.8(8)
C22 C23 H23B 108.6(8)
H23A C23 H23B 107.2(11)
C23 C24 C25 117.33(10)
C23 C24 H24A 108.7(8)
C25 C24 H24A 108.6(8)
C23 C24 H24B 108.0(8)
C25 C24 H24B 107.2(8)
H24A C24 H24B 106.5(11)
C24 C25 C30 116.58(9)
C24 C25 C26 108.90(9)
C30 C25 C26 107.59(9)
C24 C25 H25 108.0(7)
C30 C25 H25 107.3(7)
C26 C25 H25 108.2(7)
C27 C26 C34 112.49(9)
C27 C26 C25 107.93(9)
C34 C26 C25 115.36(9)
C27 C26 H26 105.7(8)
C34 C26 H26 108.1(8)
C25 C26 H26 106.7(8)
O22 C27 C28 122.34(11)
O22 C27 C26 122.41(10)
C28 C27 C26 115.25(10)
C27 C28 C29 113.27(10)
C27 C28 H28A 107.1(9)
C29 C28 H28A 110.2(9)
C27 C28 H28B 109.0(9)
C29 C28 H28B 110.7(9)
H28A C28 H28B 106.3(12)
C28 C29 C30 112.45(10)
C28 C29 H29A 108.8(8)
C30 C29 H29A 108.9(8)
C28 C29 H29B 110.8(8)
C30 C29 H29B 109.1(8)
H29A C29 H29B 106.7(11)
N21 C30 C29 111.50(9)
N21 C30 C31 100.18(9)
C29 C30 C31 110.43(9)
N21 C30 C25 113.82(9)
C29 C30 C25 110.52(9)
C31 C30 C25 109.96(9)
C32 C31 C30 105.00(10)
C32 C31 H31A 110.0(9)
C30 C31 H31A 108.7(9)
C32 C31 H31B 112.6(9)
C30 C31 H31B 111.4(9)
H31A C31 H31B 109.0(12)
C33 C32 C31 102.08(10)
C33 C32 H32A 110.0(9)
C31 C32 H32A 109.6(9)
C33 C32 H32B 112.3(9)
C31 C32 H32B 112.7(9)
H32A C32 H32B 109.9(13)
N21 C33 C32 103.63(10)
N21 C33 H33A 109.0(9)
C32 C33 H33A 113.7(9)
N21 C33 H33B 109.6(9)
C32 C33 H33B 112.3(9)
H33A C33 H33B 108.4(12)
C35 C34 C26 111.48(9)
C35 C34 H34A 110.5(8)
C26 C34 H34A 108.0(8)
C35 C34 H34B 108.5(8)
C26 C34 H34B 110.9(8)
H34A C34 H34B 107.3(11)
C36 C35 C40 118.17(11)
C36 C35 C34 121.05(11)
C40 C35 C34 120.75(11)
C37 C36 C35 121.03(11)
C37 C36 H36 119.2(8)
C35 C36 H36 119.7(8)
C38 C37 C36 120.02(11)
C38 C37 H37 119.5(9)
C36 C37 H37 120.4(9)
C37 C38 C39 119.95(11)
C37 C38 H38 119.4(9)
C39 C38 H38 120.7(9)
C38 C39 C40 119.76(11)
C38 C39 H39 121.1(9)
C40 C39 H39 119.1(9)
C39 C40 C35 121.05(11)
C39 C40 H40 118.2(8)
C35 C40 H40 120.8(8)

loop_
_geom_bond_atom_site_label_1
_geom_bond_atom_site_label_2
_geom_bond_distance
O1 C1 1.2356(15)
O2 C7 1.2156(15)
N1 C1 1.3533(15)
N1 C13 1.4757(15)
N1 C10 1.4941(15)
C1 C2 1.5068(18)
C2 C3 1.5248(19)
C2 H2A 0.960(17)
C2 H2B 0.983(16)
C3 C4 1.5175(18)
C3 H3A 0.983(17)
C3 H3B 1.014(16)
C4 C5 1.5340(16)
C4 H4A 0.997(15)
C4 H4B 0.986(16)
C5 C10 1.5498(15)
C5 C6 1.5532(16)
C5 H5 0.998(14)
C6 C7 1.5263(16)
C6 C14 1.5412(16)
C6 H6 0.989(15)
C7 C8 1.5131(17)
C8 C9 1.5369(17)
C8 H8A 0.980(16)
C8 H8B 1.009(15)
C9 C10 1.5413(15)
C9 H9A 0.980(15)
C9 H9B 1.002(15)
C10 C11 1.5487(15)
C11 C12 1.5210(16)
C11 H11A 0.979(14)
C11 H11B 0.969(15)
C12 C13 1.5162(17)
C12 H12A 0.987(15)
C12 H12B 0.990(16)
C13 H13B 0.995(15)
C13 H13A 0.983(15)
C14 C15 1.5092(17)
C14 H14A 1.001(15)
C14 H14B 0.999(16)
C15 C20 1.3955(18)
C15 C16 1.3977(17)
C16 C17 1.3901(18)
C16 H16 0.976(16)
C17 C18 1.3851(19)
C17 H17 0.976(16)
C18 C19 1.3914(18)
C18 H18 0.975(16)
C19 C20 1.3893(19)
C19 H19 0.974(16)
C20 H20 0.991(15)
O21 C21 1.2350(15)
O22 C27 1.2122(15)
N21 C21 1.3548(16)
N21 C33 1.4771(15)
N21 C30 1.4963(15)
C21 C22 1.5088(17)
C22 C23 1.5296(16)
C22 H22A 0.978(14)
C22 H22B 0.972(16)
C23 C24 1.5247(16)
C23 H23A 0.998(14)
C23 H23B 0.985(15)
C24 C25 1.5381(15)
C24 H24A 0.987(14)
C24 H24B 0.995(15)
C25 C30 1.5532(15)
C25 C26 1.5570(15)
C25 H25 0.990(13)
C26 C27 1.5215(15)
C26 C34 1.5381(15)
C26 H26 0.992(14)
C27 C28 1.5145(16)
C28 C29 1.5386(17)
C28 H28A 0.990(16)
C28 H28B 0.960(15)
C29 C30 1.5405(16)
C29 H29A 0.989(14)
C29 H29B 0.988(15)
C30 C31 1.5501(16)
C31 C32 1.5234(17)
C31 H31A 0.988(16)
C31 H31B 0.974(15)
C32 C33 1.5155(19)
C32 H32A 0.959(16)
C32 H32B 0.974(17)
C33 H33A 0.988(16)
C33 H33B 0.995(15)
C34 C35 1.5150(16)
C34 H34A 0.991(14)
C34 H34B 0.992(15)
C35 C36 1.3957(17)
C35 C40 1.3983(17)
C36 C37 1.3913(17)
C36 H36 0.979(15)
C37 C38 1.3868(18)
C37 H37 0.967(15)
C38 C39 1.3892(19)
C38 H38 0.975(16)
C39 C40 1.3940(18)
C39 H39 0.972(15)
C40 H40 0.984(15)

loop_
_geom_torsion_atom_site_label_1
_geom_torsion_atom_site_label_2
_geom_torsion_atom_site_label_3
_geom_torsion_atom_site_label_4
_geom_torsion
C13 N1 C1 O1 -4.73(16)
C10 N1 C1 O1 179.36(10)
C13 N1 C1 C2 176.06(10)
C10 N1 C1 C2 0.15(18)
O1 C1 C2 C3 -119.59(13)
N1 C1 C2 C3 59.62(15)
C1 C2 C3 C4 -79.51(15)
C2 C3 C4 C5 68.88(15)
C3 C4 C5 C10 -63.53(14)
C3 C4 C5 C6 174.00(10)
C4 C5 C6 C7 66.19(11)
C10 C5 C6 C7 -60.94(11)
C4 C5 C6 C14 -60.14(12)
C10 C5 C6 C14 172.73(9)
C14 C6 C7 O2 3.14(16)
C5 C6 C7 O2 -124.09(12)
C14 C6 C7 C8 -177.82(10)
C5 C6 C7 C8 54.94(13)
O2 C7 C8 C9 131.24(12)
C6 C7 C8 C9 -47.80(14)
C7 C8 C9 C10 46.29(14)
C1 N1 C10 C9 71.99(14)
C13 N1 C10 C9 -104.03(11)
C1 N1 C10 C11 -171.07(11)
C13 N1 C10 C11 12.91(11)
C1 N1 C10 C5 -53.72(15)
C13 N1 C10 C5 130.26(10)
C8 C9 C10 N1 177.93(9)
C8 C9 C10 C11 67.38(12)
C8 C9 C10 C5 -54.44(12)
C4 C5 C10 N1 65.95(13)
C6 C5 C10 N1 -171.73(9)
C4 C5 C10 C9 -60.08(13)
C6 C5 C10 C9 62.24(12)
C4 C5 C10 C11 177.70(10)
C6 C5 C10 C11 -59.98(12)
N1 C10 C11 C12 -31.98(11)
C9 C10 C11 C12 85.40(11)
C5 C10 C11 C12 -152.38(10)
C10 C11 C12 C13 39.76(12)
C1 N1 C13 C12 -165.62(10)
C10 N1 C13 C12 11.02(12)
C11 C12 C13 N1 -30.68(12)
C7 C6 C14 C15 76.39(13)
C5 C6 C14 C15 -159.44(10)
C6 C14 C15 C20 73.33(14)
C6 C14 C15 C16 -104.83(13)
C20 C15 C16 C17 -1.37(17)
C14 C15 C16 C17 176.82(11)
C15 C16 C17 C18 -0.30(18)
C16 C17 C18 C19 1.54(17)
C17 C18 C19 C20 -1.08(17)
C18 C19 C20 C15 -0.63(17)
C16 C15 C20 C19 1.83(17)
C14 C15 C20 C19 -176.38(10)
C33 N21 C21 O21 4.81(16)
C30 N21 C21 O21 -178.13(10)
C33 N21 C21 C22 -175.46(10)
C30 N21 C21 C22 1.61(17)
O21 C21 C22 C23 117.33(12)
N21 C21 C22 C23 -62.40(14)
C21 C22 C23 C24 78.76(13)
C22 C23 C24 C25 -65.03(13)
C23 C24 C25 C30 61.50(13)
C23 C24 C25 C26 -176.59(9)
C24 C25 C26 C27 -64.29(11)
C30 C25 C26 C27 62.92(11)
C24 C25 C26 C34 62.47(12)
C30 C25 C26 C34 -170.32(9)
C34 C26 C27 O22 -5.12(15)
C25 C26 C27 O22 123.29(11)
C34 C26 C27 C28 175.23(10)
C25 C26 C27 C28 -56.36(12)
O22 C27 C28 C29 -132.53(12)
C26 C27 C28 C29 47.12(14)
C27 C28 C29 C30 -44.45(14)
C21 N21 C30 C29 -71.38(14)
C33 N21 C30 C29 105.78(11)
C21 N21 C30 C31 171.75(11)
C33 N21 C30 C31 -11.09(12)
C21 N21 C30 C25 54.47(15)
C33 N21 C30 C25 -128.37(10)
C28 C29 C30 N21 -178.70(9)
C28 C29 C30 C31 -68.25(13)
C28 C29 C30 C25 53.65(13)
C24 C25 C30 N21 -66.94(12)
C26 C25 C30 N21 170.47(9)
C24 C25 C30 C29 59.43(12)
C26 C25 C30 C29 -63.16(11)
C24 C25 C30 C31 -178.39(10)
C26 C25 C30 C31 59.01(11)
N21 C30 C31 C32 31.90(12)
C29 C30 C31 C32 -85.76(12)
C25 C30 C31 C32 152.01(10)
C30 C31 C32 C33 -41.27(13)
C21 N21 C33 C32 163.73(10)
C30 N21 C33 C32 -13.85(13)
C31 C32 C33 N21 33.14(13)
C27 C26 C34 C35 -70.68(12)
C25 C26 C34 C35 164.91(9)
C26 C34 C35 C36 112.34(12)
C26 C34 C35 C40 -65.84(13)
C40 C35 C36 C37 0.83(16)
C34 C35 C36 C37 -177.39(10)
C35 C36 C37 C38 -0.31(17)
C36 C37 C38 C39 -0.65(17)
C37 C38 C39 C40 1.06(17)
C38 C39 C40 C35 -0.53(17)
C36 C35 C40 C39 -0.41(16)
C34 C35 C40 C39 177.82(10)
